data_2007301
loop_
_publ_author_name
'Mazurek, Jaros\/law '
'Lis, Tadeusz '
'Rusek, Grzegorz '
'Krajewski, Krzysztof'

_publ_section_title
;
 Nitro Derivatives of 3-Acetamidobenzyl Acetate
;
_journal_issue 6
_journal_name_full 'Acta Crystallographica Section C'
_journal_page_first 863
_journal_page_last 867
_journal_paper_doi 10.1107/S0108270197008123
_journal_volume 54
_journal_year 1998
_chemical_formula_moiety 'C11 H12 N2 O5'
_chemical_formula_sum 'C11 H12 N2 O5'
_chemical_formula_weight 252.23
_chemical_name_systematic '3-Acetamido-6-nitrobenzyl acetate'
_space_group_IT_number 14
_symmetry_cell_setting monoclinic
_symmetry_space_group_name_Hall '-P 2yn'
_symmetry_space_group_name_H-M 'P 1 21/n 1'
_audit_creation_method SHELXL
_cell_angle_alpha 90.
_cell_angle_beta 92.35(10)
_cell_angle_gamma 90.
_cell_formula_units_Z 4
_cell_length_a 4.874(7)
_cell_length_b 17.833(16)
_cell_length_c 13.277(15)
_cell_measurement_reflns_used 88
_cell_measurement_temperature 100(2)
_cell_measurement_theta_max 16
_cell_measurement_theta_min 9
_cell_volume 1153(2)
_computing_cell_refinement 'Kuma KM4 software'
_computing_data_collection 'Kuma KM4 software (Kuma diffraction, 1989)'
_computing_data_reduction 'Kuma KM4 software'
_computing_molecular_graphics 'ORTEPII (Johnson, 1976)'
_computing_structure_refinement 'SHELXL93 (Sheldrick, 1993)'
_computing_structure_solution 'SHELXS86 (Sheldrick, 1990)'
_diffrn_ambient_temperature 100(2)
_diffrn_measurement_device 'Kuma KM4 automatic diffractometer'
_diffrn_measurement_method 'profile data from \w/2\q scans'
_diffrn_radiation_monochromator graphite
_diffrn_radiation_source 'fine-focus sealed tube'
_diffrn_radiation_type MoK\a
_diffrn_radiation_wavelength 0.71073
_diffrn_reflns_av_R_equivalents 0.0512
_diffrn_reflns_av_sigmaI/netI 0.0597
_diffrn_reflns_limit_h_max 2
_diffrn_reflns_limit_h_min -6
_diffrn_reflns_limit_k_max 24
_diffrn_reflns_limit_k_min 0
_diffrn_reflns_limit_l_max 18
_diffrn_reflns_limit_l_min -18
_diffrn_reflns_number 1914
_diffrn_reflns_theta_max 30
_diffrn_reflns_theta_min 2
_diffrn_standards_decay_% 1
_diffrn_standards_interval_count 100
_diffrn_standards_number 3
_exptl_absorpt_coefficient_mu 0.115
_exptl_absorpt_correction_type none
_exptl_crystal_colour 'dark yellow'
_exptl_crystal_density_diffrn 1.453(2)
_exptl_crystal_density_meas 1.40
_exptl_crystal_density_meas_temp 295(2)
_exptl_crystal_density_method 'flotation in an aqueous solution of KI'
_exptl_crystal_description plate
_exptl_crystal_F_000 528
_exptl_crystal_size_max 1.0
_exptl_crystal_size_mid 0.6
_exptl_crystal_size_min 0.03
_refine_diff_density_max 0.27
_refine_diff_density_min -0.29
_refine_ls_extinction_method none
_refine_ls_goodness_of_fit_all 1.091
_refine_ls_goodness_of_fit_obs 1.090
_refine_ls_hydrogen_treatment refall
_refine_ls_matrix_type full
_refine_ls_number_parameters 211
_refine_ls_number_reflns 1688
_refine_ls_number_restraints 0
_refine_ls_restrained_S_all 1.091
_refine_ls_restrained_S_obs 1.090
_refine_ls_R_factor_all 0.0702
_refine_ls_R_factor_obs .0426
_refine_ls_shift/esd_max -0.036
_refine_ls_shift/esd_mean 0.004
_refine_ls_structure_factor_coef Fsqd
_refine_ls_weighting_details 'w = 1/[\s^2^(Fo^2^)+(0.083P)^2^] where P=(Fo^2^+2Fc^2^)/3'
_refine_ls_weighting_scheme calc
_refine_ls_wR_factor_all 0.1217
_refine_ls_wR_factor_obs .1095
_reflns_number_observed 1400
_reflns_number_total 1688
_reflns_observed_criterion >2sigma(I)
_cod_data_source_file bm1149.cif
_cod_data_source_block II
_cod_depositor_comments
;
The following automatic conversions were performed:

Tag '_exptl_crystal_density_meas' value '1.40 (at room temperature)'
was modified to '1.40'. New tag '_exptl_crystal_density_meas_temp'
was created. The value of new tag set to - '295(2)'.

Automatic conversion script
Id: cif_fix_values 3130 2015-03-20 13:55:49Z robertas 

The following automatic conversions were performed:

'_refine_ls_weighting_scheme' value 'calc w =
1/[\s^2^(Fo^2^)+(0.083P)^2^] where P=(Fo^2^+2Fc^2^)/3' was changed to
'calc'. New tag '_refine_ls_weighting_details' was created. The value
of the new tag was set to 'w = 1/[\s^2^(Fo^2^)+(0.083P)^2^] where
P=(Fo^2^+2Fc^2^)/3'.

Automatic conversion script
Id: cif_fix_values 3143 2015-03-26 13:38:13Z robertas 
;
_cod_original_cell_volume 1153(3)
_cod_original_sg_symbol_H-M 'P 21/n'
_cod_database_code 2007301

loop_
_symmetry_equiv_pos_as_xyz
'x, y, z'
'x+1/2, -y+1/2, z+1/2'
'-x, -y, -z'
'-x-1/2, y-1/2, -z-1/2'

loop_
_atom_site_aniso_label
_atom_site_aniso_U_11
_atom_site_aniso_U_22
_atom_site_aniso_U_33
_atom_site_aniso_U_12
_atom_site_aniso_U_13
_atom_site_aniso_U_23
O1 0.0213(12) 0.0203(11) 0.0315(13) 0.0035(9) -0.0135(10) -0.0041(9)
O2 0.0215(11) 0.0143(10) 0.0291(12) 0.0033(9) -0.0060(9) -0.0028(9)
O3 0.0174(11) 0.0130(9) 0.0253(11) 0.0022(9) -0.0127(9) 0.0020(9)
O4 0.0207(11) 0.0236(11) 0.0236(12) 0.0012(9) -0.0111(9) 0.0029(9)
O5 0.0210(12) 0.0185(11) 0.0320(12) 0.0004(9) -0.0080(10) 0.0009(10)
N1 0.0127(12) 0.0158(12) 0.0181(12) 0.0000(9) -0.0059(10) -0.0006(9)
N2 0.0153(12) 0.0153(11) 0.0200(12) 0.0017(10) -0.0044(10) -0.0039(10)
C1 0.0099(12) 0.0161(13) 0.0134(12) 0.0011(11) -0.0019(10) -0.0004(11)
C2 0.0122(13) 0.0146(13) 0.0180(14) 0.0019(11) -0.0022(11) 0.0006(11)
C3 0.0107(13) 0.0183(14) 0.0141(13) -0.0006(11) 0.0003(11) -0.0027(11)
C4 0.0137(13) 0.0181(13) 0.0176(14) 0.0014(11) -0.0056(12) -0.0001(11)
C5 0.0133(13) 0.0139(14) 0.0203(14) 0.0023(11) -0.0016(11) 0.0013(11)
C6 0.0119(13) 0.0155(13) 0.0146(14) -0.0006(10) -0.0032(11) -0.0033(10)
C7 0.0152(14) 0.0101(11) 0.0179(14) 0.0020(11) -0.0030(11) 0.0006(11)
C8 0.0186(14) 0.0174(14) 0.0197(14) 0.0058(11) -0.0045(12) 0.0031(11)
C9 0.041(3) 0.0169(15) 0.0320(19) 0.0059(15) -0.0155(17) 0.0037(14)
C10 0.0146(14) 0.0185(14) 0.0174(15) -0.0019(11) -0.0005(11) -0.0020(11)
C11 0.0190(15) 0.0207(16) 0.0279(17) -0.0030(13) -0.0077(13) -0.0065(14)
Table 4. Selected interatomic bond (\%A), distances
angles (\%) and torsion with (\%) angles
e.s.d.'s in parentheses for (II). acetate 3-acetamido-6-nitrobenzyl

loop_
_atom_site_label
_atom_site_fract_x
_atom_site_fract_y
_atom_site_fract_z
_atom_site_U_iso_or_equiv
_atom_site_thermal_displace_type
_atom_site_calc_flag
_atom_site_refinement_flags
_atom_site_occupancy
_atom_site_disorder_group
_atom_site_type_symbol
O1 .3160(5) .57916(11) .3571(2) .0248(6) Uani d . 1 . O
O2 .6465(5) .50478(11) .4034(2) .0218(5) Uani d . 1 . O
O3 .3488(4) .80599(10) .3784(2) .0189(5) Uani d . 1 . O
O4 -.0089(5) .79816(12) .2684(2) .0230(5) Uani d . 1 . O
O5 .9608(5) .89656(11) .5660(2) .0241(6) Uani d . 1 . O
N1 1.1119(5) .78452(13) .6294(2) .0157(5) Uani d . 1 . N
N2 .5309(5) .56608(13) .4053(2) .0170(5) Uani d . 1 . N
C1 .5861(6) .70107(15) .4516(2) .0132(6) Uani d . 1 . C
C2 .7343(6) .75441(16) .5078(3) .0150(6) Uani d . 1 . C
C3 .9464(6) .73323(15) .5759(2) .0144(6) Uani d . 1 . C
C4 1.0049(6) .65692(16) .5912(3) .0166(6) Uani d . 1 . C
C5 .8635(6) .60383(16) .5364(3) .0159(6) Uani d . 1 . C
C6 .6601(6) .62591(16) .4657(2) .0141(6) Uani d . 1 . C
C7 .3615(6) .72547(14) .3773(3) .0145(6) Uani d . 1 . C
C8 .1467(6) .83580(16) .3192(3) .0187(6) Uani d . 1 . C
C9 .1473(9) .9193(2) .3247(3) .0305(9) Uani d . 1 . C
C10 1.1205(6) .86103(15) .6203(3) .0169(6) Uani d . 1 . C
C11 1.3474(7) .8978(2) .6827(3) .0228(7) Uani d . 1 . C
H1 1.222(8) .766(2) .673(3) .019(9) Uiso d . 1 . H
H2 .694(7) .805(2) .500(3) .014(8) Uiso d . 1 . H
H4 1.144(7) .646(2) .642(3) .019(9) Uiso d . 1 . H
H5 .899(7) .553(2) .538(3) .019(9) Uiso d . 1 . H
H71 .414(7) .708(2) .312(3) .011(8) Uiso d . 1 . H
H72 .191(8) .707(2) .394(3) .022(9) Uiso d . 1 . H
H91 .062(9) .938(3) .273(4) .038(12) Uiso d . 1 . H
H92 .071(10) .937(3) .383(4) .045(13) Uiso d . 1 . H
H93 .314(13) .940(4) .341(5) .080(18) Uiso d . 1 . H
H11 1.386(7) .873(2) .740(3) .022(10) Uiso d . 1 . H
H12 1.506(9) .905(3) .629(4) .043(12) Uiso d . 1 . H
H13 1.283(7) .948(2) .705(3) .018(9) Uiso d . 1 . H

loop_
_atom_type_symbol
_atom_type_description
_atom_type_scat_dispersion_real
_atom_type_scat_dispersion_imag
_atom_type_scat_source
C C 0.0033 0.0016 'International Tables Vol C Tables 4.2.6.8 and 6.1.1.4'
H H 0.0000 0.0000 'International Tables Vol C Tables 4.2.6.8 and 6.1.1.4'
N N 0.0061 0.0033 'International Tables Vol C Tables 4.2.6.8 and 6.1.1.4'
O O 0.0106 0.0060 'International Tables Vol C Tables 4.2.6.8 and 6.1.1.4'

loop_
_geom_angle_atom_site_label_1
_geom_angle_atom_site_label_2
_geom_angle_atom_site_label_3
_geom_angle
_geom_angle_publ_flag
C8 O3 C7 114.8(3) no
C10 N1 C3 128.8(3) no
O1 N2 O2 122.7(3) no
O1 N2 C6 119.1(3) no
O2 N2 C6 118.2(3) no
C2 C1 C6 117.3(3) no
C2 C1 C7 120.0(3) no
C6 C1 C7 122.7(3) no
C1 C2 C3 121.0(3) no
N1 C3 C2 123.3(3) no
N1 C3 C4 116.9(3) no
C2 C3 C4 119.8(3) no
C5 C4 C3 120.0(3) no
C4 C5 C6 119.6(3) no
C5 C6 C1 122.2(3) no
C5 C6 N2 116.2(3) no
C1 C6 N2 121.6(3) no
O3 C7 C1 108.2(3) no
O4 C8 O3 122.6(3) no
O4 C8 C9 125.9(3) no
O3 C8 C9 111.5(3) no
O5 C10 N1 123.3(3) no
O5 C10 C11 122.5(3) no
N1 C10 C11 114.2(3) no
C10 N1 H1 116(3) no
C3 N1 H1 115(3) no
C1 C2 H2 120(2) no
C3 C2 H2 119(2) no
C5 C4 H4 124(2) no
C3 C4 H4 116(2) no
C4 C5 H5 125(2) no
C6 C5 H5 115(2) no
O3 C7 H71 110(2) no
C1 C7 H71 107(2) no
O3 C7 H72 108(3) no
C1 C7 H72 112(3) no
H71 C7 H72 112(3) no
C8 C9 H91 111(3) no
C8 C9 H92 112(3) no
H91 C9 H92 110(4) no
C8 C9 H93 114(4) no
H91 C9 H93 115(5) no
H92 C9 H93 93(5) no
C10 C11 H11 112(3) no
C10 C11 H12 102(3) no
H11 C11 H12 119(4) no
C10 C11 H13 109(2) no
H11 C11 H13 105(3) no
H12 C11 H13 110(3) no

loop_
_geom_bond_atom_site_label_1
_geom_bond_atom_site_label_2
_geom_bond_site_symmetry_2
_geom_bond_distance
_geom_bond_publ_flag
O1 N2 . 1.227(3) no
O2 N2 . 1.230(3) no
O3 C8 . 1.344(4) no
O3 C7 . 1.437(4) no
O4 C8 . 1.199(4) no
O5 C10 . 1.217(4) no
N1 C10 . 1.370(4) no
N1 C3 . 1.395(4) no
N2 C6 . 1.462(4) no
C1 C2 . 1.392(4) no
C1 C6 . 1.398(4) no
C1 C7 . 1.507(4) no
C2 C3 . 1.397(4) no
C3 C4 . 1.403(4) no
C4 C5 . 1.364(4) no
C5 C6 . 1.394(4) no
C8 C9 . 1.491(4) no
C10 C11 . 1.505(4) no
N1 H1 . .85(4) no
C2 H2 . .93(4) no
C4 H4 . .96(4) no
C5 H5 . .93(4) no
C7 H71 . .97(4) no
C7 H72 . .93(4) no
C9 H91 . .85(5) no
C9 H92 . .92(5) no
C9 H93 . .91(6) no
C11 H11 . .89(4) no
C11 H12 . 1.08(5) no
C11 H13 . .99(4) no

loop_
_geom_torsion_atom_site_label_1
_geom_torsion_atom_site_label_2
_geom_torsion_atom_site_label_3
_geom_torsion_atom_site_label_4
_geom_torsion
_geom_torsion_publ_flag
O1 N2 C6 C5 165.3(3) yes
O2 N2 C6 C5 -16.2(4) yes
O1 N2 C6 C1 -15.8(5) yes
O2 N2 C6 C1 162.7(3) yes
C2 C1 C7 O3 1.2(4) yes
C6 C1 C7 O3 -177.1(3) yes
C7 O3 C8 O4 -0.9(5) yes
C7 O3 C8 C9 179.9(3) yes
C3 N1 C10 O5 5.9(6) yes
C3 N1 C10 C11 -173.5(3) yes
C8 O3 C7 C1 -176.7(3) yes
C10 N1 C3 C2 -6.7(5) yes
C10 N1 C3 C4 171.8(3) yes
C6 C1 C2 C3 -0.5(5) no
C7 C1 C2 C3 -179.0(3) no
C1 C2 C3 N1 176.0(3) no
C1 C2 C3 C4 -2.5(5) no
N1 C3 C4 C5 -175.6(3) no
C2 C3 C4 C5 3.0(5) no
C3 C4 C5 C6 -0.3(5) no
C4 C5 C6 C1 -2.9(5) no
C4 C5 C6 N2 176.0(3) no
C2 C1 C6 C5 3.2(5) no
C7 C1 C6 C5 -178.4(3) no
C2 C1 C6 N2 -175.6(3) no
C7 C1 C6 N2 2.8(5) no

loop_
_cod_related_entry_id
_cod_related_entry_database
_cod_related_entry_code
1 ChemSpider 10176706
